data_7038578
loop_
_publ_author_name
'Vazart, F.'
'Savel, P.'
'Latouche, C.'
'Barone, V.'
'Camerel, F.'
'Roisnel, T.'
'Fillaut, J.-L.'
'Akdas-Kilig, H'
'Achard, M.'

_publ_section_title
;
 Neutral copper(i) complexes featuring phosphinesulfonate chelates.
;
_journal_issue 15
_journal_name_full 'Dalton transactions (Cambridge, England : 2003)'
_journal_page_first 6566
_journal_page_last 6573
_journal_paper_doi 10.1039/c6dt00593d
_journal_volume 45
_journal_year 2016
_chemical_compound_source 'synthesis as described'
_chemical_formula_moiety 'C30 H28 Cu N4 O3 P S, 2(C H2 Cl2)'
_chemical_formula_sum 'C32 H32 Cl4 Cu N4 O3 P S'
_chemical_formula_weight 788.99
_chemical_name_systematic
;
 ?
;
_space_group_IT_number 2
_symmetry_cell_setting triclinic
_symmetry_Int_Tables_number 2
_symmetry_space_group_name_Hall '-P 1'
_symmetry_space_group_name_H-M 'P -1'
_atom_sites_solution_hydrogens geom
_atom_sites_solution_primary direct
_atom_sites_solution_secondary difmap
_audit_conform_dict_location ftp://ftp.iucr.org/pub/cif_core.dic
_audit_conform_dict_name cif_core.dic
_audit_conform_dict_version 2.3
_audit_creation_date 2015-07-15T14:52:51-00:00
_audit_creation_method 'WinGX routine CIF_UPDATE'
_audit_update_record
;
2015-08-07 deposited with the CCDC.
2016-02-24 downloaded from the CCDC.
;
_cell_angle_alpha 72.391(2)
_cell_angle_beta 81.7220(10)
_cell_angle_gamma 71.3670(10)
_cell_formula_units_Z 2
_cell_length_a 9.3556(3)
_cell_length_b 12.7473(4)
_cell_length_c 16.0649(5)
_cell_measurement_reflns_used 8194
_cell_measurement_temperature 150(2)
_cell_measurement_theta_max 27.3
_cell_measurement_theta_min 2.45
_cell_measurement_wavelength 0.71073
_cell_volume 1728.01(10)
_computing_cell_refinement 'Bruker APEX2 (Bruker, 2006)'
_computing_data_collection 'Bruker APEX2 (Bruker, 2006)'
_computing_data_reduction 'Bruker APEX2 (Bruker, 2006)'
_computing_molecular_graphics 'Ortep-3 for Windows (Farrugia, 1997)'
_computing_publication_material
;
          WinGX publication routines (Farrugia, 2012),
          CRYSCALc (T. Roisnel, local program, 2014)
;
_computing_structure_refinement 'SHELXL-97 (Sheldrick, 1997)'
_computing_structure_solution 'SIR97 (Altomare et al., 1999)'
_diffrn_ambient_temperature 150(2)
_diffrn_detector 'CCD plate'
_diffrn_measured_fraction_theta_full 0.994
_diffrn_measured_fraction_theta_max 0.976
_diffrn_measurement_device_type 'APEXII, Bruker-AXS'
_diffrn_measurement_method 'CCD rotation images, thin slices'
_diffrn_radiation_monochromator graphite
_diffrn_radiation_probe x-ray
_diffrn_radiation_type MoK\a
_diffrn_radiation_wavelength 0.71073
_diffrn_reflns_av_R_equivalents 0.0295
_diffrn_reflns_av_unetI/netI 0.0411
_diffrn_reflns_limit_h_max 11
_diffrn_reflns_limit_h_min -11
_diffrn_reflns_limit_k_max 16
_diffrn_reflns_limit_k_min -16
_diffrn_reflns_limit_l_max 20
_diffrn_reflns_limit_l_min -20
_diffrn_reflns_number 19589
_diffrn_reflns_theta_full 25
_diffrn_reflns_theta_max 27.54
_diffrn_reflns_theta_min 3.06
_exptl_absorpt_coefficient_mu 1.088
_exptl_absorpt_correction_T_max 0.822
_exptl_absorpt_correction_T_min 0.742
_exptl_absorpt_correction_type multi-scan
_exptl_absorpt_process_details
;
  [Sheldrick, G.M. (2002). SADABS Bruker AXS Inc., Madison, Wisconsin, USA]
;
_exptl_crystal_colour yellow
_exptl_crystal_density_diffrn 1.516
_exptl_crystal_density_method 'not measured'
_exptl_crystal_description prism
_exptl_crystal_F_000 808
_exptl_crystal_size_max 0.52
_exptl_crystal_size_mid 0.28
_exptl_crystal_size_min 0.18
_refine_diff_density_max 0.633
_refine_diff_density_min -0.548
_refine_diff_density_rms 0.068
_refine_ls_extinction_method none
_refine_ls_goodness_of_fit_ref 1.041
_refine_ls_hydrogen_treatment constr
_refine_ls_matrix_type full
_refine_ls_number_parameters 419
_refine_ls_number_reflns 7810
_refine_ls_number_restraints 0
_refine_ls_restrained_S_all 1.041
_refine_ls_R_factor_all 0.0498
_refine_ls_R_factor_gt 0.0377
_refine_ls_shift/su_max 0.028
_refine_ls_shift/su_mean 0
_refine_ls_structure_factor_coef Fsqd
_refine_ls_weighting_details 'calc w=1/[\s^2^(Fo^2^)+(0.0421P)^2^+0.9968P] where P=(Fo^2^+2Fc^2^)/3'
_refine_ls_weighting_scheme calc
_refine_ls_wR_factor_gt 0.0897
_refine_ls_wR_factor_ref 0.0963
_reflns_number_gt 6355
_reflns_number_total 7810
_reflns_threshold_expression >2sigma(I)
_cod_data_source_file c6dt00593d2.cif
_cod_data_source_block MAHAK_bdm_b
_cod_depositor_comments 'Adding full bibliography for 7038577--7038580.cif.'
_cod_original_cell_volume 1728.01(9)
_cod_database_code 7038578

loop_
_symmetry_equiv_pos_as_xyz
'x, y, z'
'-x, -y, -z'

loop_
_atom_site_label
_atom_site_type_symbol
_atom_site_fract_x
_atom_site_fract_y
_atom_site_fract_z
_atom_site_U_iso_or_equiv
_atom_site_adp_type
_atom_site_occupancy
_atom_site_symmetry_multiplicity
_atom_site_calc_flag
_atom_site_refinement_flags
Cu1 Cu 0.31751(3) 0.31312(2) 0.373370(16) 0.01944(8) Uani 1 1 d .
S1 S 0.63293(6) 0.18994(5) 0.30405(4) 0.02183(13) Uani 1 1 d .
O1 O 0.55624(18) 0.22752(14) 0.38143(10) 0.0256(4) Uani 1 1 d .
O2 O 0.79379(18) 0.14017(15) 0.31301(11) 0.0317(4) Uani 1 1 d .
O3 O 0.5596(2) 0.12196(14) 0.27733(12) 0.0321(4) Uani 1 1 d .
P1 P 0.29435(6) 0.35665(5) 0.23349(3) 0.01612(12) Uani 1 1 d .
C1 C 0.2709(2) 0.25365(18) 0.18229(13) 0.0176(4) Uani 1 1 d .
C2 C 0.1528(2) 0.20600(19) 0.21597(15) 0.0224(5) Uani 1 1 d .
H2 H 0.0913 0.2259 0.2646 0.027 Uiso 1 1 calc R
C3 C 0.1241(3) 0.1300(2) 0.17932(17) 0.0284(5) Uani 1 1 d .
H3 H 0.0417 0.0995 0.2019 0.034 Uiso 1 1 calc R
C4 C 0.2155(3) 0.0984(2) 0.10978(16) 0.0290(5) Uani 1 1 d .
H4 H 0.197 0.0451 0.0852 0.035 Uiso 1 1 calc R
C5 C 0.3341(3) 0.1446(2) 0.07605(15) 0.0276(5) Uani 1 1 d .
H5 H 0.3968 0.1232 0.0283 0.033 Uiso 1 1 calc R
C6 C 0.3614(3) 0.22222(19) 0.11202(14) 0.0220(5) Uani 1 1 d .
H6 H 0.4424 0.254 0.0885 0.026 Uiso 1 1 calc R
C7 C 0.1451(2) 0.48558(18) 0.18416(14) 0.0178(4) Uani 1 1 d .
C8 C 0.1171(2) 0.51817(19) 0.09523(14) 0.0206(4) Uani 1 1 d .
H8 H 0.175 0.4712 0.059 0.025 Uiso 1 1 calc R
C9 C 0.0063(2) 0.6178(2) 0.05972(15) 0.0230(5) Uani 1 1 d .
H9 H -0.0098 0.6403 -0.001 0.028 Uiso 1 1 calc R
C10 C -0.0820(3) 0.6853(2) 0.11281(16) 0.0268(5) Uani 1 1 d .
H10 H -0.1591 0.7535 0.0886 0.032 Uiso 1 1 calc R
C11 C -0.0570(3) 0.6526(2) 0.20098(16) 0.0307(6) Uani 1 1 d .
H11 H -0.1182 0.6979 0.2375 0.037 Uiso 1 1 calc R
C12 C 0.0571(3) 0.5541(2) 0.23642(14) 0.0234(5) Uani 1 1 d .
H12 H 0.0751 0.5334 0.2968 0.028 Uiso 1 1 calc R
C13 C 0.4701(2) 0.39071(18) 0.18381(13) 0.0173(4) Uani 1 1 d .
C14 C 0.4653(3) 0.4955(2) 0.12229(14) 0.0223(5) Uani 1 1 d .
H14 H 0.3716 0.5445 0.0989 0.027 Uiso 1 1 calc R
C15 C 0.5953(3) 0.5297(2) 0.09441(15) 0.0277(5) Uani 1 1 d .
H15 H 0.5893 0.6025 0.0535 0.033 Uiso 1 1 calc R
C16 C 0.7326(3) 0.4588(2) 0.12581(15) 0.0272(5) Uani 1 1 d .
H16 H 0.8216 0.4817 0.1059 0.033 Uiso 1 1 calc R
C17 C 0.7403(2) 0.3542(2) 0.18639(14) 0.0227(5) Uani 1 1 d .
H17 H 0.8355 0.3047 0.2072 0.027 Uiso 1 1 calc R
C18 C 0.6113(2) 0.31988(18) 0.21748(13) 0.0178(4) Uani 1 1 d .
N21 N 0.2874(2) 0.43237(15) 0.44229(11) 0.0192(4) Uani 1 1 d .
C22 C 0.1943(2) 0.41646(19) 0.51389(13) 0.0191(4) Uani 1 1 d .
N23 N 0.1481(2) 0.48270(17) 0.56821(12) 0.0224(4) Uani 1 1 d .
C24 C 0.2039(3) 0.5724(2) 0.55085(15) 0.0234(5) Uani 1 1 d .
C25 C 0.3044(3) 0.5932(2) 0.48025(15) 0.0243(5) Uani 1 1 d .
H25 H 0.3465 0.655 0.47 0.029 Uiso 1 1 calc R
C26 C 0.3428(2) 0.52280(19) 0.42466(14) 0.0208(5) Uani 1 1 d .
C27 C 0.4440(3) 0.5417(2) 0.34393(15) 0.0272(5) Uani 1 1 d .
H27A H 0.5182 0.4683 0.3411 0.041 Uiso 1 1 calc R
H27B H 0.4966 0.5963 0.3455 0.041 Uiso 1 1 calc R
H27C H 0.3834 0.5729 0.2922 0.041 Uiso 1 1 calc R
C28 C 0.1520(3) 0.6465(2) 0.61234(17) 0.0320(6) Uani 1 1 d .
H28A H 0.0422 0.6808 0.6108 0.048 Uiso 1 1 calc R
H28B H 0.2013 0.7077 0.5947 0.048 Uiso 1 1 calc R
H28C H 0.1784 0.5996 0.6718 0.048 Uiso 1 1 calc R
N31 N 0.2088(2) 0.23984(16) 0.48390(11) 0.0208(4) Uani 1 1 d .
C32 C 0.1442(2) 0.31059(19) 0.53528(14) 0.0204(4) Uani 1 1 d .
N33 N 0.0466(2) 0.29400(17) 0.60247(12) 0.0241(4) Uani 1 1 d .
C34 C 0.0108(3) 0.1946(2) 0.62247(15) 0.0287(5) Uani 1 1 d .
C35 C 0.0779(3) 0.1135(2) 0.57679(16) 0.0309(6) Uani 1 1 d .
H35 H 0.0555 0.0421 0.5934 0.037 Uiso 1 1 calc R
C36 C 0.1781(3) 0.1378(2) 0.50660(15) 0.0252(5) Uani 1 1 d .
C37 C -0.1037(3) 0.1762(3) 0.69710(18) 0.0398(7) Uani 1 1 d .
H37A H -0.1269 0.2379 0.7258 0.06 Uiso 1 1 calc R
H37B H -0.0627 0.1018 0.7394 0.06 Uiso 1 1 calc R
H37C H -0.1962 0.1769 0.6748 0.06 Uiso 1 1 calc R
C38 C 0.2573(3) 0.0548(2) 0.45453(18) 0.0374(6) Uani 1 1 d .
H38A H 0.1874 0.0552 0.4144 0.056 Uiso 1 1 calc R
H38B H 0.2926 -0.0226 0.4941 0.056 Uiso 1 1 calc R
H38C H 0.3439 0.0774 0.4209 0.056 Uiso 1 1 calc R
C101 C 0.5178(4) 0.9071(3) 0.25851(19) 0.0457(7) Uani 1 1 d .
H10A H 0.4274 0.9751 0.2482 0.055 Uiso 1 1 calc R
H10B H 0.6082 0.9349 0.2437 0.055 Uiso 1 1 calc R
Cl1 Cl 0.51622(9) 0.82998(6) 0.36984(5) 0.04513(18) Uani 1 1 d .
Cl2 Cl 0.51952(9) 0.82267(7) 0.18989(5) 0.04785(19) Uani 1 1 d .
C111 C 0.7986(4) 0.1306(3) 0.0707(3) 0.0649(11) Uani 1 1 d .
H11A H 0.884 0.1614 0.0687 0.078 Uiso 1 1 calc R
H11B H 0.7224 0.1565 0.1155 0.078 Uiso 1 1 calc R
Cl11 Cl 0.86325(11) -0.01906(7) 0.10144(6) 0.0593(2) Uani 1 1 d .
Cl12 Cl 0.71783(9) 0.18730(7) -0.03162(5) 0.0519(2) Uani 1 1 d .

loop_
_atom_site_aniso_label
_atom_site_aniso_U_11
_atom_site_aniso_U_22
_atom_site_aniso_U_33
_atom_site_aniso_U_23
_atom_site_aniso_U_13
_atom_site_aniso_U_12
Cu1 0.02277(15) 0.02151(15) 0.01459(14) -0.00499(11) -0.00084(10) -0.00721(11)
S1 0.0201(3) 0.0184(3) 0.0251(3) -0.0042(2) -0.0052(2) -0.0031(2)
O1 0.0247(8) 0.0284(9) 0.0198(8) -0.0010(7) -0.0033(6) -0.0067(7)
O2 0.0215(9) 0.0273(9) 0.0381(10) -0.0050(8) -0.0066(7) 0.0022(7)
O3 0.0359(10) 0.0212(9) 0.0418(10) -0.0066(8) -0.0120(8) -0.0095(8)
P1 0.0157(3) 0.0182(3) 0.0148(3) -0.0050(2) -0.0004(2) -0.0051(2)
C1 0.0167(10) 0.0173(10) 0.0180(10) -0.0039(8) -0.0058(8) -0.0026(8)
C2 0.0190(11) 0.0237(11) 0.0243(12) -0.0065(9) -0.0020(9) -0.0058(9)
C3 0.0238(12) 0.0243(12) 0.0389(14) -0.0079(11) -0.0085(10) -0.0073(10)
C4 0.0318(13) 0.0227(12) 0.0366(14) -0.0133(11) -0.0137(11) -0.0034(10)
C5 0.0303(13) 0.0279(12) 0.0240(12) -0.0124(10) -0.0044(10) -0.0014(10)
C6 0.0222(11) 0.0237(11) 0.0197(11) -0.0063(9) -0.0012(9) -0.0056(9)
C7 0.0144(10) 0.0202(10) 0.0188(11) -0.0047(8) 0.0003(8) -0.0062(9)
C8 0.0193(11) 0.0239(11) 0.0199(11) -0.0077(9) 0.0007(8) -0.0071(9)
C9 0.0229(12) 0.0261(12) 0.0196(11) -0.0021(9) -0.0060(9) -0.0085(10)
C10 0.0259(12) 0.0201(11) 0.0307(13) -0.0056(10) -0.0074(10) -0.0004(10)
C11 0.0315(14) 0.0272(13) 0.0290(13) -0.0142(11) -0.0018(10) 0.0034(11)
C12 0.0259(12) 0.0253(12) 0.0166(11) -0.0062(9) -0.0021(9) -0.0035(10)
C13 0.0163(10) 0.0214(11) 0.0160(10) -0.0072(8) -0.0004(8) -0.0063(9)
C14 0.0204(11) 0.0265(12) 0.0186(11) -0.0032(9) -0.0009(8) -0.0078(10)
C15 0.0304(13) 0.0298(13) 0.0213(12) 0.0011(10) -0.0005(9) -0.0148(11)
C16 0.0225(12) 0.0404(14) 0.0230(12) -0.0090(10) 0.0037(9) -0.0169(11)
C17 0.0182(11) 0.0300(12) 0.0218(11) -0.0112(10) -0.0013(9) -0.0054(10)
C18 0.0190(11) 0.0201(10) 0.0161(10) -0.0083(8) -0.0006(8) -0.0052(9)
N21 0.0204(9) 0.0208(9) 0.0164(9) -0.0039(7) -0.0020(7) -0.0064(8)
C22 0.0167(11) 0.0243(11) 0.0163(10) -0.0046(9) -0.0047(8) -0.0051(9)
N23 0.0208(10) 0.0293(10) 0.0185(9) -0.0094(8) -0.0023(7) -0.0061(8)
C24 0.0200(11) 0.0289(12) 0.0231(12) -0.0110(10) -0.0070(9) -0.0032(10)
C25 0.0257(12) 0.0266(12) 0.0261(12) -0.0109(10) -0.0020(9) -0.0112(10)
C26 0.0213(11) 0.0233(11) 0.0197(11) -0.0060(9) -0.0050(8) -0.0072(9)
C27 0.0310(13) 0.0297(13) 0.0253(12) -0.0099(10) 0.0058(10) -0.0155(11)
C28 0.0303(14) 0.0401(15) 0.0328(14) -0.0228(12) -0.0017(10) -0.0079(11)
N31 0.0239(10) 0.0203(9) 0.0170(9) -0.0032(7) -0.0034(7) -0.0057(8)
C32 0.0197(11) 0.0225(11) 0.0177(11) -0.0019(9) -0.0047(8) -0.0062(9)
N33 0.0228(10) 0.0283(10) 0.0182(9) -0.0024(8) -0.0007(7) -0.0073(8)
C34 0.0257(13) 0.0288(13) 0.0240(12) 0.0044(10) -0.0040(9) -0.0077(10)
C35 0.0351(14) 0.0231(12) 0.0312(13) 0.0026(10) -0.0033(11) -0.0129(11)
C36 0.0292(13) 0.0213(11) 0.0226(12) -0.0001(9) -0.0062(9) -0.0075(10)
C37 0.0399(16) 0.0402(16) 0.0329(15) 0.0027(12) 0.0058(12) -0.0185(13)
C38 0.0514(17) 0.0236(13) 0.0369(15) -0.0076(11) 0.0030(12) -0.0135(12)
C101 0.069(2) 0.0321(15) 0.0407(16) -0.0089(13) -0.0070(14) -0.0197(15)
Cl1 0.0551(5) 0.0367(4) 0.0441(4) -0.0074(3) -0.0173(3) -0.0111(3)
Cl2 0.0575(5) 0.0440(4) 0.0476(4) -0.0223(3) 0.0018(3) -0.0150(4)
C111 0.060(2) 0.048(2) 0.097(3) -0.042(2) -0.045(2) 0.0085(16)
Cl11 0.0737(6) 0.0450(5) 0.0538(5) -0.0130(4) -0.0039(4) -0.0103(4)
Cl12 0.0409(4) 0.0482(4) 0.0598(5) -0.0148(4) -0.0071(3) -0.0016(3)

loop_
_atom_type_symbol
_atom_type_description
_atom_type_scat_dispersion_real
_atom_type_scat_dispersion_imag
_atom_type_scat_source
C C 0.0033 0.0016 'International Tables Vol C Tables 4.2.6.8 and 6.1.1.4'
H H 0 0 'International Tables Vol C Tables 4.2.6.8 and 6.1.1.4'
N N 0.0061 0.0033 'International Tables Vol C Tables 4.2.6.8 and 6.1.1.4'
O O 0.0106 0.006 'International Tables Vol C Tables 4.2.6.8 and 6.1.1.4'
P P 0.1023 0.0942 'International Tables Vol C Tables 4.2.6.8 and 6.1.1.4'
S S 0.1246 0.1234 'International Tables Vol C Tables 4.2.6.8 and 6.1.1.4'
Cu Cu 0.3201 1.2651 'International Tables Vol C Tables 4.2.6.8 and 6.1.1.4'
Cl Cl 0.1484 0.1585 'International Tables Vol C Tables 4.2.6.8 and 6.1.1.4'

loop_
_geom_angle_atom_site_label_1
_geom_angle_atom_site_label_2
_geom_angle_atom_site_label_3
_geom_angle
N31 Cu1 N21 80.53(7)
N31 Cu1 O1 108.70(7)
N21 Cu1 O1 101.89(7)
N31 Cu1 P1 136.34(5)
N21 Cu1 P1 124.31(5)
O1 Cu1 P1 100.75(4)
O2 S1 O3 115.05(10)
O2 S1 O1 111.85(10)
O3 S1 O1 112.86(10)
O2 S1 C18 105.39(10)
O3 S1 C18 105.87(10)
O1 S1 C18 104.78(9)
S1 O1 Cu1 115.72(9)
C1 P1 C7 100.91(9)
C1 P1 C13 106.48(9)
C7 P1 C13 103.88(10)
C1 P1 Cu1 121.46(7)
C7 P1 Cu1 117.95(7)
C13 P1 Cu1 104.52(7)
C6 C1 C2 118.98(19)
C6 C1 P1 124.12(16)
C2 C1 P1 116.89(16)
C3 C2 C1 120.7(2)
C3 C2 H2 119.7
C1 C2 H2 119.7
C2 C3 C4 120.0(2)
C2 C3 H3 120
C4 C3 H3 120
C3 C4 C5 119.8(2)
C3 C4 H4 120.1
C5 C4 H4 120.1
C4 C5 C6 120.1(2)
C4 C5 H5 120
C6 C5 H5 120
C5 C6 C1 120.4(2)
C5 C6 H6 119.8
C1 C6 H6 119.8
C12 C7 C8 118.8(2)
C12 C7 P1 118.98(16)
C8 C7 P1 122.21(16)
C9 C8 C7 120.6(2)
C9 C8 H8 119.7
C7 C8 H8 119.7
C8 C9 C10 120.1(2)
C8 C9 H9 120
C10 C9 H9 120
C11 C10 C9 119.7(2)
C11 C10 H10 120.2
C9 C10 H10 120.2
C10 C11 C12 120.4(2)
C10 C11 H11 119.8
C12 C11 H11 119.8
C11 C12 C7 120.4(2)
C11 C12 H12 119.8
C7 C12 H12 119.8
C14 C13 C18 118.04(19)
C14 C13 P1 120.68(16)
C18 C13 P1 120.48(16)
C15 C14 C13 121.2(2)
C15 C14 H14 119.4
C13 C14 H14 119.4
C16 C15 C14 120.3(2)
C16 C15 H15 119.9
C14 C15 H15 119.9
C15 C16 C17 119.6(2)
C15 C16 H16 120.2
C17 C16 H16 120.2
C16 C17 C18 121.2(2)
C16 C17 H17 119.4
C18 C17 H17 119.4
C17 C18 C13 119.7(2)
C17 C18 S1 116.92(17)
C13 C18 S1 123.29(16)
C22 N21 C26 117.07(18)
C22 N21 Cu1 112.93(14)
C26 N21 Cu1 129.97(14)
N23 C22 N21 126.5(2)
N23 C22 C32 117.77(19)
N21 C22 C32 115.69(18)
C22 N23 C24 116.38(19)
N23 C24 C25 121.1(2)
N23 C24 C28 116.2(2)
C25 C24 C28 122.7(2)
C24 C25 C26 119.1(2)
C24 C25 H25 120.5
C26 C25 H25 120.5
N21 C26 C25 119.8(2)
N21 C26 C27 116.98(19)
C25 C26 C27 123.2(2)
C26 C27 H27A 109.5
C26 C27 H27B 109.5
H27A C27 H27B 109.5
C26 C27 H27C 109.5
H27A C27 H27C 109.5
H27B C27 H27C 109.5
C24 C28 H28A 109.5
C24 C28 H28B 109.5
H28A C28 H28B 109.5
C24 C28 H28C 109.5
H28A C28 H28C 109.5
H28B C28 H28C 109.5
C32 N31 C36 116.77(19)
C32 N31 Cu1 113.64(14)
C36 N31 Cu1 129.06(15)
N33 C32 N31 126.9(2)
N33 C32 C22 118.05(19)
N31 C32 C22 115.05(18)
C32 N33 C34 116.2(2)
N33 C34 C35 121.2(2)
N33 C34 C37 116.7(2)
C35 C34 C37 122.1(2)
C34 C35 C36 119.1(2)
C34 C35 H35 120.5
C36 C35 H35 120.5
N31 C36 C35 119.7(2)
N31 C36 C38 117.6(2)
C35 C36 C38 122.7(2)
C34 C37 H37A 109.5
C34 C37 H37B 109.5
H37A C37 H37B 109.5
C34 C37 H37C 109.5
H37A C37 H37C 109.5
H37B C37 H37C 109.5
C36 C38 H38A 109.5
C36 C38 H38B 109.5
H38A C38 H38B 109.5
C36 C38 H38C 109.5
H38A C38 H38C 109.5
H38B C38 H38C 109.5
Cl2 C101 Cl1 112.11(16)
Cl2 C101 H10A 109.2
Cl1 C101 H10A 109.2
Cl2 C101 H10B 109.2
Cl1 C101 H10B 109.2
H10A C101 H10B 107.9
Cl11 C111 Cl12 112.85(17)
Cl11 C111 H11A 109
Cl12 C111 H11A 109
Cl11 C111 H11B 109
Cl12 C111 H11B 109
H11A C111 H11B 107.8

loop_
_geom_bond_atom_site_label_1
_geom_bond_atom_site_label_2
_geom_bond_distance
Cu1 N31 2.0355(18)
Cu1 N21 2.0665(18)
Cu1 O1 2.1532(16)
Cu1 P1 2.1710(6)
S1 O2 1.4440(17)
S1 O3 1.4479(17)
S1 O1 1.4743(16)
S1 C18 1.787(2)
P1 C1 1.827(2)
P1 C7 1.828(2)
P1 C13 1.843(2)
C1 C6 1.391(3)
C1 C2 1.393(3)
C2 C3 1.384(3)
C2 H2 0.95
C3 C4 1.385(3)
C3 H3 0.95
C4 C5 1.387(4)
C4 H4 0.95
C5 C6 1.388(3)
C5 H5 0.95
C6 H6 0.95
C7 C12 1.390(3)
C7 C8 1.400(3)
C8 C9 1.380(3)
C8 H8 0.95
C9 C10 1.392(3)
C9 H9 0.95
C10 C11 1.382(3)
C10 H10 0.95
C11 C12 1.388(3)
C11 H11 0.95
C12 H12 0.95
C13 C14 1.392(3)
C13 C18 1.415(3)
C14 C15 1.391(3)
C14 H14 0.95
C15 C16 1.374(3)
C15 H15 0.95
C16 C17 1.380(3)
C16 H16 0.95
C17 C18 1.389(3)
C17 H17 0.95
N21 C22 1.344(3)
N21 C26 1.349(3)
C22 N23 1.329(3)
C22 C32 1.496(3)
N23 C24 1.344(3)
C24 C25 1.382(3)
C24 C28 1.496(3)
C25 C26 1.385(3)
C25 H25 0.95
C26 C27 1.496(3)
C27 H27A 0.98
C27 H27B 0.98
C27 H27C 0.98
C28 H28A 0.98
C28 H28B 0.98
C28 H28C 0.98
N31 C32 1.348(3)
N31 C36 1.352(3)
C32 N33 1.321(3)
N33 C34 1.347(3)
C34 C35 1.383(3)
C34 C37 1.504(3)
C35 C36 1.384(3)
C35 H35 0.95
C36 C38 1.491(3)
C37 H37A 0.98
C37 H37B 0.98
C37 H37C 0.98
C38 H38A 0.98
C38 H38B 0.98
C38 H38C 0.98
C101 Cl2 1.753(3)
C101 Cl1 1.761(3)
C101 H10A 0.99
C101 H10B 0.99
C111 Cl11 1.740(3)
C111 Cl12 1.756(4)
C111 H11A 0.99
C111 H11B 0.99

loop_
_geom_torsion_atom_site_label_1
_geom_torsion_atom_site_label_2
_geom_torsion_atom_site_label_3
_geom_torsion_atom_site_label_4
_geom_torsion
O2 S1 O1 Cu1 176.32(9)
O3 S1 O1 Cu1 -52.07(13)
C18 S1 O1 Cu1 62.64(11)
N31 Cu1 O1 S1 130.73(10)
N21 Cu1 O1 S1 -145.37(10)
P1 Cu1 O1 S1 -16.59(10)
N31 Cu1 P1 C1 -47.59(12)
N21 Cu1 P1 C1 -162.84(10)
O1 Cu1 P1 C1 84.61(9)
N31 Cu1 P1 C7 77.57(11)
N21 Cu1 P1 C7 -37.68(10)
O1 Cu1 P1 C7 -150.23(9)
N31 Cu1 P1 C13 -167.72(10)
N21 Cu1 P1 C13 77.03(9)
O1 Cu1 P1 C13 -35.52(8)
C7 P1 C1 C6 100.81(19)
C13 P1 C1 C6 -7.4(2)
Cu1 P1 C1 C6 -126.54(17)
C7 P1 C1 C2 -78.18(18)
C13 P1 C1 C2 173.65(17)
Cu1 P1 C1 C2 54.48(19)
C6 C1 C2 C3 -1.1(3)
P1 C1 C2 C3 177.99(18)
C1 C2 C3 C4 1.6(4)
C2 C3 C4 C5 -1.1(4)
C3 C4 C5 C6 0.2(4)
C4 C5 C6 C1 0.4(4)
C2 C1 C6 C5 0.1(3)
P1 C1 C6 C5 -178.90(17)
C1 P1 C7 C12 137.98(18)
C13 P1 C7 C12 -111.83(18)
Cu1 P1 C7 C12 3.2(2)
C1 P1 C7 C8 -42.55(19)
C13 P1 C7 C8 67.64(19)
Cu1 P1 C7 C8 -177.30(15)
C12 C7 C8 C9 1.3(3)
P1 C7 C8 C9 -178.15(16)
C7 C8 C9 C10 -1.9(3)
C8 C9 C10 C11 0.7(3)
C9 C10 C11 C12 1.0(4)
C10 C11 C12 C7 -1.6(4)
C8 C7 C12 C11 0.4(3)
P1 C7 C12 C11 179.90(18)
C1 P1 C13 C14 104.94(18)
C7 P1 C13 C14 -1.11(19)
Cu1 P1 C13 C14 -125.35(16)
C1 P1 C13 C18 -85.49(18)
C7 P1 C13 C18 168.46(16)
Cu1 P1 C13 C18 44.21(17)
C18 C13 C14 C15 0.1(3)
P1 C13 C14 C15 169.96(17)
C13 C14 C15 C16 1.6(3)
C14 C15 C16 C17 -1.2(4)
C15 C16 C17 C18 -1.1(3)
C16 C17 C18 C13 2.9(3)
C16 C17 C18 S1 -173.53(17)
C14 C13 C18 C17 -2.4(3)
P1 C13 C18 C17 -172.20(15)
C14 C13 C18 S1 173.83(16)
P1 C13 C18 S1 4.0(2)
O2 S1 C18 C17 -8.39(19)
O3 S1 C18 C17 -130.72(17)
O1 S1 C18 C17 109.76(17)
O2 S1 C18 C13 175.32(17)
O3 S1 C18 C13 52.99(19)
O1 S1 C18 C13 -66.53(19)
N31 Cu1 N21 C22 -10.54(15)
O1 Cu1 N21 C22 -117.82(15)
P1 Cu1 N21 C22 130.18(13)
N31 Cu1 N21 C26 171.5(2)
O1 Cu1 N21 C26 64.2(2)
P1 Cu1 N21 C26 -47.8(2)
C26 N21 C22 N23 1.8(3)
Cu1 N21 C22 N23 -176.43(17)
C26 N21 C22 C32 -175.58(18)
Cu1 N21 C22 C32 6.2(2)
N21 C22 N23 C24 -2.1(3)
C32 C22 N23 C24 175.24(19)
C22 N23 C24 C25 -0.3(3)
C22 N23 C24 C28 -179.8(2)
N23 C24 C25 C26 2.7(3)
C28 C24 C25 C26 -177.8(2)
C22 N21 C26 C25 0.8(3)
Cu1 N21 C26 C25 178.72(16)
C22 N21 C26 C27 -178.8(2)
Cu1 N21 C26 C27 -1.0(3)
C24 C25 C26 N21 -3.0(3)
C24 C25 C26 C27 176.7(2)
N21 Cu1 N31 C32 13.50(15)
O1 Cu1 N31 C32 112.94(15)
P1 Cu1 N31 C32 -117.27(14)
N21 Cu1 N31 C36 -175.2(2)
O1 Cu1 N31 C36 -75.8(2)
P1 Cu1 N31 C36 54.0(2)
C36 N31 C32 N33 -4.5(3)
Cu1 N31 C32 N33 167.92(18)
C36 N31 C32 C22 173.52(19)
Cu1 N31 C32 C22 -14.1(2)
N23 C22 C32 N33 5.8(3)
N21 C22 C32 N33 -176.63(19)
N23 C22 C32 N31 -172.44(19)
N21 C22 C32 N31 5.2(3)
N31 C32 N33 C34 1.5(3)
C22 C32 N33 C34 -176.5(2)
C32 N33 C34 C35 2.5(3)
C32 N33 C34 C37 -178.2(2)
N33 C34 C35 C36 -3.2(4)
C37 C34 C35 C36 177.6(2)
C32 N31 C36 C35 3.5(3)
Cu1 N31 C36 C35 -167.55(17)
C32 N31 C36 C38 -175.6(2)
Cu1 N31 C36 C38 13.4(3)
C34 C35 C36 N31 0.0(4)
C34 C35 C36 C38 179.1(2)
